data_1549791
loop_
_publ_author_name
'Faizova, Radmila'
'White, Sarah'
'Scopelliti, Rosario'
'Mazzanti, Marinella'

_publ_section_title
;
 The effect of iron binding on uranyl(v) stability.
;
_journal_issue 38
_journal_name_full 'Chemical science'
_journal_page_first 7520
_journal_page_last 7527
_journal_paper_doi 10.1039/c8sc02099j
_journal_volume 9
_journal_year 2018
_chemical_formula_moiety 'C42 H42 Fe N7 O5 U, C5 H5 N, 0.5(C6 H14)'
_chemical_formula_sum 'C50 H54 Fe N8 O5 U'
_chemical_formula_weight 1140.89
_space_group_crystal_system monoclinic
_space_group_IT_number 14
_space_group_name_Hall '-P 2ybc'
_space_group_name_H-M_alt 'P 1 21/c 1'
_symmetry_space_group_name_Hall '-P 2ybc'
_symmetry_space_group_name_H-M 'P 1 21/c 1'
_atom_sites_solution_hydrogens geom
_atom_sites_solution_primary direct
_atom_sites_solution_secondary difmap
_audit_creation_method SHELXL-2018/1
_audit_update_record
;
2018-05-09 deposited with the CCDC.
2018-08-01 downloaded from the CCDC.
;
_cell_angle_alpha 90
_cell_angle_beta 118.260(4)
_cell_angle_gamma 90
_cell_formula_units_Z 4
_cell_length_a 19.5691(7)
_cell_length_b 13.9341(3)
_cell_length_c 19.6431(6)
_cell_measurement_reflns_used 17136
_cell_measurement_temperature 139.99(13)
_cell_measurement_theta_max 75.4570
_cell_measurement_theta_min 4.0390
_cell_volume 4717.8(3)
_computing_cell_refinement 'CrysAlisPro 1.171.38.41 (Rigaku OD, 2015)'
_computing_data_collection 'CrysAlisPro 1.171.38.41 (Rigaku OD, 2015)'
_computing_data_reduction 'CrysAlisPro 1.171.38.41 (Rigaku OD, 2015)'
_computing_molecular_graphics 'Mercury 3.10 (CCDC, 2017)'
_computing_publication_material 'CIFTab (Sheldrick, 2015)'
_computing_structure_refinement 'SHELXL-2018/1 (Sheldrick, 2018)'
_computing_structure_solution 'SHELXS97 (Sheldrick, 1990)'
_diffrn_ambient_environment N~2~
_diffrn_ambient_temperature 139.99(13)
_diffrn_detector 'CCD plate'
_diffrn_detector_area_resol_mean 10.2665
_diffrn_detector_type Atlas
_diffrn_measured_fraction_theta_full 1.000
_diffrn_measured_fraction_theta_max 0.980
_diffrn_measurement_details
;
List of Runs (angles in degrees, time in seconds):

  # Type    Start    End  Width  t~exp~   \w     \q     \k     \f   Frames
#--------------------------------------------------------------------------
  1  \w      1.00  78.00   1.00    1.00    --   42.51 -99.00  60.00   77
  2  \w     37.00 131.00   1.00    2.00    --  109.26 -61.00 150.00   94
  3  \w     34.00  70.00   1.00    2.00    --  109.26 -94.00 120.00   36
  4  \w     35.00 109.00   1.00    2.00    --  109.26 -94.00  60.00   74
  5  \w     67.00 112.00   1.00    2.00    --  109.26-111.00 -60.00   45
  6  \w     37.00 116.00   1.00    2.00    --  109.26-111.00-180.00   79
  7  \w     33.00 134.00   1.00    2.00    --  109.26 -30.00-150.00  101
  8  \w     85.00 146.00   1.00    2.00    --  109.26  77.00-150.00   61
  9  \w    102.00 154.00   1.00    2.00    --  109.26 111.00-150.00   52
 10  \w    100.00 127.00   1.00    2.00    --  109.26 178.00  60.00   27
 11  \w     58.00 104.00   1.00    2.00    --  109.26 178.00 120.00   46
 12  \w     32.00 162.00   1.00    2.00    --  109.26 -15.00  30.00  130
 13  \w     33.00 110.00   1.00    2.00    --  109.26-111.00  30.00   77
 14  \w    -41.00  -3.00   1.00    1.00    --  -42.51 125.00-180.00   38
 15  \w    -68.00  -4.00   1.00    1.00    --  -42.51 125.00 -90.00   64
 16  \w    -85.00 -54.00   1.00    1.00    --  -42.51 125.00-180.00   31
 17  \w   -116.00 -18.00   1.00    1.00    --  -42.51 -37.00-180.00   98
 18  \w   -114.00 -24.00   1.00    1.00    --  -42.51 -37.00  90.00   90
;
_diffrn_measurement_device 'four-circle diffractometer'
_diffrn_measurement_device_type 'SuperNova, Dual, Cu at zero, Atlas'
_diffrn_measurement_method '\w scans'
_diffrn_radiation_monochromator mirror
_diffrn_radiation_probe x-ray
_diffrn_radiation_type 'Cu K\a'
_diffrn_radiation_wavelength 1.54184
_diffrn_reflns_av_R_equivalents 0.0454
_diffrn_reflns_av_unetI/netI 0.0335
_diffrn_reflns_Laue_measured_fraction_full 1.000
_diffrn_reflns_Laue_measured_fraction_max 0.980
_diffrn_reflns_limit_h_max 24
_diffrn_reflns_limit_h_min -23
_diffrn_reflns_limit_k_max 16
_diffrn_reflns_limit_k_min -17
_diffrn_reflns_limit_l_max 24
_diffrn_reflns_limit_l_min -22
_diffrn_reflns_number 34891
_diffrn_reflns_point_group_measured_fraction_full 1.000
_diffrn_reflns_point_group_measured_fraction_max 0.980
_diffrn_reflns_theta_full 67.679
_diffrn_reflns_theta_max 75.947
_diffrn_reflns_theta_min 4.073
_diffrn_source 'micro-focus sealed X-ray tube'
_diffrn_source_type 'SuperNova (Cu) X-ray Source'
_exptl_absorpt_coefficient_mu 12.500
_exptl_absorpt_correction_T_max 0.390
_exptl_absorpt_correction_T_min 0.118
_exptl_absorpt_correction_type analytical
_exptl_absorpt_process_details
;
CrysAlisPro 1.171.38.41 (Rigaku Oxford Diffraction, 2015)
Analytical numeric absorption correction using a multifaceted crystal
model based on expressions derived by R.C. Clark & J.S. Reid.
(Clark, R. C. & Reid, J. S. (1995). Acta Cryst. A51, 887-897)
Empirical absorption correction using spherical harmonics,
 implemented in SCALE3 ABSPACK scaling algorithm.
;
_exptl_crystal_colour 'metallic dark red'
_exptl_crystal_density_diffrn 1.606
_exptl_crystal_description plate
_exptl_crystal_F_000 2272
_exptl_crystal_size_max 0.276
_exptl_crystal_size_mid 0.196
_exptl_crystal_size_min 0.116
_refine_diff_density_max 2.267
_refine_diff_density_min -1.771
_refine_diff_density_rms 0.116
_refine_ls_extinction_method none
_refine_ls_goodness_of_fit_ref 1.032
_refine_ls_hydrogen_treatment constr
_refine_ls_matrix_type full
_refine_ls_number_parameters 587
_refine_ls_number_reflns 9657
_refine_ls_number_restraints 0
_refine_ls_restrained_S_all 1.032
_refine_ls_R_factor_all 0.0355
_refine_ls_R_factor_gt 0.0326
_refine_ls_shift/su_max 0.002
_refine_ls_shift/su_mean 0.000
_refine_ls_structure_factor_coef Fsqd
_refine_ls_weighting_details 'w=1/[\s^2^(Fo^2^)+(0.0605P)^2^+1.0751P] where P=(Fo^2^+2Fc^2^)/3'
_refine_ls_weighting_scheme calc
_refine_ls_wR_factor_gt 0.0858
_refine_ls_wR_factor_ref 0.0893
_reflns_Friedel_coverage 0.000
_reflns_number_gt 8885
_reflns_number_total 9657
_reflns_threshold_expression 'I > 2\s(I)'
_cod_data_source_file c8sc02099j2.cif
_cod_data_source_block sw16
_cod_depositor_comments 'Adding full bibliography for 1549786--1549792.cif.'
_cod_database_code 1549791
_shelx_shelxl_version_number 2018/1
_shelx_space_group_comment
;
The symmetry employed for this shelxl refinement is uniquely defined
by the following loop, which should always be used as a source of
symmetry information in preference to the above space-group names.
They are only intended as comments.
;
_shelx_estimated_absorpt_t_min 0.130
_shelx_estimated_absorpt_t_max 0.325

loop_
_space_group_symop_operation_xyz
'x, y, z'
'-x, y+1/2, -z+1/2'
'-x, -y, -z'
'x, -y-1/2, z-1/2'

loop_
_atom_site_label
_atom_site_type_symbol
_atom_site_fract_x
_atom_site_fract_y
_atom_site_fract_z
_atom_site_U_iso_or_equiv
_atom_site_adp_type
_atom_site_occupancy
_atom_site_site_symmetry_order
_atom_site_calc_flag
_atom_site_refinement_flags_posn
_atom_site_refinement_flags_adp
U1 U 0.09307(2) 0.77395(2) 0.30997(2) 0.02526(6) Uani 1 1 d . .
Fe1 Fe 0.23058(3) 0.60563(4) 0.48187(3) 0.02778(12) Uani 1 1 d . .
O1 O 0.03284(16) 0.8336(2) 0.37711(16) 0.0349(6) Uani 1 1 d . .
O2 O 0.18837(16) 0.88853(19) 0.36619(16) 0.0337(6) Uani 1 1 d . .
O3 O 0.03355(17) 0.8464(2) 0.22376(17) 0.0404(6) Uani 1 1 d . .
O4 O 0.15757(15) 0.69440(18) 0.39754(14) 0.0292(5) Uani 1 1 d . .
O5 O 0.30558(16) 0.5156(2) 0.56406(16) 0.0372(6) Uani 1 1 d . .
N1 N -0.0425(2) 0.6945(3) 0.2576(2) 0.0454(9) Uani 1 1 d . .
N2 N 0.07631(18) 0.6099(2) 0.22897(17) 0.0303(6) Uani 1 1 d . .
N3 N 0.1818(2) 0.7684(2) 0.2449(2) 0.0298(7) Uani 1 1 d . .
N4 N 0.18413(18) 0.4793(2) 0.41259(18) 0.0306(6) Uani 1 1 d . .
N5 N 0.14264(19) 0.5869(2) 0.52284(18) 0.0330(7) Uani 1 1 d . .
N6 N 0.2812(2) 0.7277(2) 0.5654(2) 0.0359(8) Uani 1 1 d . .
N7 N 0.32057(18) 0.6315(2) 0.44340(18) 0.0319(6) Uani 1 1 d . .
C1 C -0.0294(2) 0.8283(3) 0.3846(2) 0.0315(7) Uani 1 1 d . .
C2 C -0.0351(2) 0.8841(3) 0.4418(2) 0.0388(9) Uani 1 1 d . .
H2 H 0.006704 0.924913 0.473930 0.047 Uiso 1 1 calc R U
C3 C -0.1006(3) 0.8803(4) 0.4518(3) 0.0495(11) Uani 1 1 d . .
H3 H -0.102837 0.918552 0.490683 0.059 Uiso 1 1 calc R U
C4 C -0.1627(3) 0.8218(4) 0.4060(3) 0.0551(12) Uani 1 1 d . .
H4 H -0.207042 0.819091 0.413718 0.066 Uiso 1 1 calc R U
C5 C -0.1591(3) 0.7678(3) 0.3493(3) 0.0455(11) Uani 1 1 d . .
H5 H -0.202160 0.728676 0.317115 0.055 Uiso 1 1 calc R U
C6 C -0.0935(2) 0.7684(3) 0.3373(3) 0.0335(8) Uani 1 1 d . .
C7 C -0.0970(3) 0.7096(3) 0.2742(3) 0.0425(9) Uani 1 1 d . .
H7 H -0.145244 0.679393 0.242001 0.051 Uiso 1 1 calc R U
C8 C -0.0629(3) 0.6474(4) 0.1822(3) 0.0481(10) Uani 1 1 d . .
H8A H -0.115132 0.618269 0.160959 0.058 Uiso 1 1 calc R U
H8B H -0.063902 0.695825 0.144891 0.058 Uiso 1 1 calc R U
C9 C -0.0055(2) 0.5729(3) 0.1932(2) 0.0407(9) Uani 1 1 d . .
H9A H -0.018757 0.543787 0.142490 0.049 Uiso 1 1 calc R U
H9B H -0.008628 0.521731 0.226661 0.049 Uiso 1 1 calc R U
C10 C 0.0945(2) 0.6383(3) 0.1667(2) 0.0364(8) Uani 1 1 d . .
H10A H 0.054387 0.683714 0.131571 0.044 Uiso 1 1 calc R U
H10B H 0.092307 0.580668 0.136205 0.044 Uiso 1 1 calc R U
C11 C 0.1736(3) 0.6848(3) 0.1962(2) 0.0372(8) Uani 1 1 d . .
H11A H 0.214366 0.637255 0.226541 0.045 Uiso 1 1 calc R U
H11B H 0.180876 0.705032 0.151816 0.045 Uiso 1 1 calc R U
C12 C 0.2175(2) 0.8410(3) 0.2363(2) 0.0321(8) Uani 1 1 d . .
H12 H 0.230963 0.836200 0.195853 0.039 Uiso 1 1 calc R U
C13 C 0.2400(2) 0.9296(3) 0.2808(2) 0.0319(7) Uani 1 1 d . .
C14 C 0.2805(2) 0.9976(3) 0.2610(2) 0.0373(8) Uani 1 1 d . .
H14 H 0.287903 0.985919 0.217240 0.045 Uiso 1 1 calc R U
C15 C 0.3099(2) 1.0807(3) 0.3027(3) 0.0396(9) Uani 1 1 d . .
H15 H 0.335780 1.126646 0.287305 0.048 Uiso 1 1 calc R U
C16 C 0.3007(2) 1.0957(3) 0.3683(3) 0.0399(9) Uani 1 1 d . .
H16 H 0.322590 1.151223 0.399167 0.048 Uiso 1 1 calc R U
C17 C 0.2604(2) 1.0313(3) 0.3889(2) 0.0360(8) Uani 1 1 d . .
H17 H 0.254800 1.043392 0.433604 0.043 Uiso 1 1 calc R U
C18 C 0.2270(2) 0.9475(3) 0.3451(2) 0.0302(7) Uani 1 1 d . .
C19 C 0.1314(2) 0.5350(3) 0.2780(2) 0.0320(7) Uani 1 1 d . .
H19A H 0.184389 0.562514 0.303828 0.038 Uiso 1 1 calc R U
H19B H 0.131246 0.481757 0.244564 0.038 Uiso 1 1 calc R U
C20 C 0.1126(2) 0.4947(3) 0.3396(2) 0.0316(7) Uani 1 1 d . .
H20A H 0.078502 0.540104 0.348174 0.038 Uiso 1 1 calc R U
H20B H 0.084467 0.433139 0.321428 0.038 Uiso 1 1 calc R U
C21 C 0.2047(2) 0.3925(3) 0.4322(2) 0.0358(8) Uani 1 1 d . .
H21 H 0.174153 0.344116 0.396716 0.043 Uiso 1 1 calc R U
C22 C 0.2708(2) 0.3603(3) 0.5039(2) 0.0355(8) Uani 1 1 d . .
C23 C 0.2865(3) 0.2610(3) 0.5116(3) 0.0467(11) Uani 1 1 d . .
H23 H 0.255889 0.219728 0.469523 0.056 Uiso 1 1 calc R U
C24 C 0.3447(3) 0.2220(3) 0.5779(4) 0.0520(13) Uani 1 1 d . .
H24 H 0.354513 0.154918 0.581626 0.062 Uiso 1 1 calc R U
C25 C 0.3888(3) 0.2820(4) 0.6392(4) 0.0534(13) Uani 1 1 d . .
H25 H 0.428564 0.255592 0.685737 0.064 Uiso 1 1 calc R U
C26 C 0.3759(3) 0.3800(4) 0.6339(3) 0.0466(10) Uani 1 1 d . .
H26 H 0.407599 0.419506 0.676789 0.056 Uiso 1 1 calc R U
C27 C 0.3166(2) 0.4235(3) 0.5660(2) 0.0369(8) Uani 1 1 d . .
C28 C 0.0888(2) 0.6550(3) 0.5101(2) 0.0355(8) Uani 1 1 d . .
H28 H 0.086701 0.709512 0.480142 0.043 Uiso 1 1 calc R U
C29 C 0.0366(2) 0.6489(3) 0.5389(2) 0.0387(9) Uani 1 1 d . .
H29 H -0.000803 0.697979 0.528390 0.046 Uiso 1 1 calc R U
C30 C 0.0396(3) 0.5705(3) 0.5831(2) 0.0410(9) Uani 1 1 d . .
H30 H 0.004992 0.565321 0.604296 0.049 Uiso 1 1 calc R U
C31 C 0.0934(3) 0.5002(3) 0.5960(2) 0.0398(9) Uani 1 1 d . .
H31 H 0.096375 0.445489 0.626099 0.048 Uiso 1 1 calc R U
C32 C 0.1435(2) 0.5095(3) 0.5647(2) 0.0357(8) Uani 1 1 d . .
H32 H 0.179753 0.459683 0.573103 0.043 Uiso 1 1 calc R U
C33 C 0.3380(3) 0.7099(4) 0.6369(3) 0.0440(10) Uani 1 1 d . .
H33 H 0.355085 0.645554 0.650478 0.053 Uiso 1 1 calc R U
C34 C 0.3731(3) 0.7809(5) 0.6921(3) 0.0617(16) Uani 1 1 d . .
H34 H 0.412842 0.765294 0.742403 0.074 Uiso 1 1 calc R U
C35 C 0.3491(3) 0.8748(5) 0.6725(3) 0.0652(16) Uani 1 1 d . .
H35 H 0.372682 0.925164 0.708815 0.078 Uiso 1 1 calc R U
C36 C 0.2901(4) 0.8941(4) 0.5991(3) 0.0614(14) Uani 1 1 d . .
H36 H 0.271815 0.957758 0.584163 0.074 Uiso 1 1 calc R U
C37 C 0.2585(3) 0.8194(3) 0.5480(3) 0.0502(11) Uani 1 1 d . .
H37 H 0.218200 0.833335 0.497527 0.060 Uiso 1 1 calc R U
C38 C 0.3681(2) 0.5610(3) 0.4449(2) 0.0367(8) Uani 1 1 d . .
H38 H 0.362417 0.499178 0.461930 0.044 Uiso 1 1 calc R U
C39 C 0.4249(2) 0.5740(3) 0.4229(2) 0.0398(9) Uani 1 1 d . .
H39 H 0.457178 0.522036 0.424696 0.048 Uiso 1 1 calc R U
C40 C 0.4340(2) 0.6641(3) 0.3982(2) 0.0419(9) Uani 1 1 d . .
H40 H 0.473086 0.675361 0.383485 0.050 Uiso 1 1 calc R U
C41 C 0.3850(3) 0.7372(3) 0.3956(3) 0.0402(9) Uani 1 1 d . .
H41 H 0.389139 0.799323 0.378078 0.048 Uiso 1 1 calc R U
C42 C 0.3296(2) 0.7184(3) 0.4190(2) 0.0354(9) Uani 1 1 d . .
H42 H 0.296577 0.769222 0.417676 0.042 Uiso 1 1 calc R U
N8 N 0.3990(3) 0.4121(3) 0.2698(2) 0.0545(10) Uani 1 1 d . .
C43 C 0.3387(3) 0.3935(4) 0.2815(3) 0.0506(11) Uani 1 1 d . .
H43 H 0.289071 0.416227 0.244573 0.061 Uiso 1 1 calc R U
C44 C 0.3442(3) 0.3430(4) 0.3444(3) 0.0557(12) Uani 1 1 d . .
H44 H 0.299617 0.332293 0.350733 0.067 Uiso 1 1 calc R U
C45 C 0.4159(3) 0.3082(4) 0.3979(3) 0.0572(13) Uani 1 1 d . .
H45 H 0.421510 0.273498 0.441856 0.069 Uiso 1 1 calc R U
C46 C 0.4790(3) 0.3249(3) 0.3864(3) 0.0524(12) Uani 1 1 d . .
H46 H 0.528864 0.300857 0.421411 0.063 Uiso 1 1 calc R U
C47 C 0.4672(3) 0.3777(4) 0.3222(3) 0.0529(11) Uani 1 1 d . .
H47 H 0.511036 0.390320 0.314893 0.063 Uiso 1 1 calc R U
C48 C 0.5097(3) 0.0289(4) 0.5362(3) 0.0498(11) Uani 1 1 d . .
H48A H 0.566774 0.036111 0.566177 0.060 Uiso 1 1 calc R U
H48B H 0.487093 0.093873 0.520925 0.060 Uiso 1 1 calc R U
C49 C 0.4803(3) -0.0161(5) 0.5875(3) 0.0642(14) Uani 1 1 d . .
H49A H 0.500500 -0.082425 0.600512 0.077 Uiso 1 1 calc R U
H49B H 0.422945 -0.019698 0.558731 0.077 Uiso 1 1 calc R U
C50 C 0.5047(3) 0.0404(6) 0.6621(3) 0.077(2) Uani 1 1 d . .
H50A H 0.559019 0.026323 0.698390 0.115 Uiso 1 1 calc R U
H50B H 0.471861 0.021954 0.685183 0.115 Uiso 1 1 calc R U
H50C H 0.498757 0.109274 0.650502 0.115 Uiso 1 1 calc R U

loop_
_atom_site_aniso_label
_atom_site_aniso_U_11
_atom_site_aniso_U_22
_atom_site_aniso_U_33
_atom_site_aniso_U_23
_atom_site_aniso_U_13
_atom_site_aniso_U_12
U1 0.02912(8) 0.02094(8) 0.02863(8) 0.00163(4) 0.01606(6) 0.00123(4)
Fe1 0.0309(3) 0.0223(3) 0.0290(3) 0.0013(2) 0.0133(2) -0.0010(2)
O1 0.0387(13) 0.0312(14) 0.0431(14) -0.0071(11) 0.0261(12) -0.0034(11)
O2 0.0419(14) 0.0272(13) 0.0395(14) -0.0023(10) 0.0253(12) -0.0062(10)
O3 0.0481(16) 0.0376(15) 0.0413(15) 0.0142(12) 0.0260(13) 0.0144(12)
O4 0.0370(13) 0.0204(12) 0.0308(12) 0.0019(10) 0.0166(10) -0.0003(10)
O5 0.0416(14) 0.0295(14) 0.0347(14) 0.0045(11) 0.0133(11) 0.0033(11)
N1 0.0370(18) 0.047(2) 0.051(2) -0.0163(18) 0.0201(16) -0.0052(16)
N2 0.0364(16) 0.0259(15) 0.0274(14) 0.0008(12) 0.0141(12) 0.0013(12)
N3 0.0330(16) 0.0274(17) 0.0322(16) 0.0034(11) 0.0180(14) 0.0034(11)
N4 0.0344(15) 0.0272(15) 0.0307(15) -0.0003(12) 0.0158(13) -0.0016(12)
N5 0.0418(17) 0.0285(16) 0.0316(15) -0.0005(12) 0.0196(13) -0.0034(13)
N6 0.0408(18) 0.037(2) 0.0338(17) -0.0074(13) 0.0212(15) -0.0086(13)
N7 0.0323(15) 0.0280(16) 0.0341(15) -0.0013(12) 0.0146(12) -0.0007(12)
C1 0.0361(18) 0.0269(18) 0.0367(18) 0.0064(15) 0.0216(15) 0.0047(14)
C2 0.044(2) 0.037(2) 0.041(2) 0.0005(17) 0.0250(18) 0.0049(17)
C3 0.047(2) 0.067(3) 0.044(2) 0.000(2) 0.028(2) 0.011(2)
C4 0.044(2) 0.076(4) 0.062(3) 0.000(3) 0.039(2) 0.005(2)
C5 0.035(2) 0.053(3) 0.054(3) 0.005(2) 0.026(2) -0.0003(17)
C6 0.0329(19) 0.031(2) 0.042(2) 0.0047(14) 0.0214(17) 0.0040(13)
C7 0.034(2) 0.040(2) 0.052(3) -0.0073(19) 0.0197(19) -0.0056(17)
C8 0.047(2) 0.047(3) 0.042(2) -0.0017(19) 0.0140(19) -0.0014(19)
C9 0.0356(19) 0.044(2) 0.036(2) -0.0152(17) 0.0113(16) -0.0065(17)
C10 0.052(2) 0.0280(18) 0.0311(18) -0.0002(14) 0.0215(17) 0.0027(16)
C11 0.051(2) 0.0287(19) 0.042(2) 0.0027(16) 0.0306(18) 0.0048(17)
C12 0.0328(17) 0.033(2) 0.0339(18) 0.0060(15) 0.0186(15) 0.0048(14)
C13 0.0315(17) 0.0288(18) 0.0370(19) 0.0055(15) 0.0176(15) 0.0019(14)
C14 0.0332(18) 0.038(2) 0.042(2) 0.0112(16) 0.0190(16) 0.0027(15)
C15 0.0360(19) 0.034(2) 0.052(2) 0.0078(17) 0.0234(18) -0.0023(16)
C16 0.0360(19) 0.029(2) 0.053(2) 0.0020(17) 0.0198(18) -0.0052(15)
C17 0.0377(19) 0.0295(19) 0.044(2) 0.0019(16) 0.0222(17) 0.0004(15)
C18 0.0325(17) 0.0233(17) 0.0372(18) 0.0041(14) 0.0184(15) 0.0001(13)
C19 0.0349(18) 0.0340(19) 0.0270(16) -0.0004(14) 0.0144(14) -0.0020(15)
C20 0.0399(18) 0.0213(17) 0.0341(18) -0.0011(14) 0.0180(16) -0.0050(14)
C21 0.042(2) 0.0265(18) 0.043(2) 0.0004(15) 0.0226(17) -0.0060(15)
C22 0.0377(19) 0.0304(19) 0.047(2) 0.0092(16) 0.0272(17) 0.0052(15)
C23 0.045(2) 0.030(2) 0.071(3) 0.006(2) 0.034(2) 0.0051(17)
C24 0.045(3) 0.035(2) 0.078(4) 0.022(2) 0.031(3) 0.0102(17)
C25 0.040(2) 0.054(3) 0.065(3) 0.028(2) 0.024(2) 0.014(2)
C26 0.040(2) 0.049(3) 0.049(2) 0.018(2) 0.0195(19) 0.0050(19)
C27 0.0336(18) 0.037(2) 0.043(2) 0.0109(17) 0.0205(17) 0.0036(15)
C28 0.044(2) 0.0292(19) 0.0347(18) 0.0005(15) 0.0200(16) -0.0026(15)
C29 0.045(2) 0.036(2) 0.040(2) -0.0062(16) 0.0249(18) -0.0059(17)
C30 0.053(2) 0.041(2) 0.039(2) -0.0122(17) 0.0302(19) -0.0127(18)
C31 0.052(2) 0.039(2) 0.0297(18) 0.0025(16) 0.0204(17) -0.0100(18)
C32 0.044(2) 0.0299(19) 0.0331(18) -0.0009(15) 0.0183(16) -0.0051(16)
C33 0.035(2) 0.058(3) 0.038(2) -0.0123(19) 0.0170(18) -0.0049(19)
C34 0.043(3) 0.091(5) 0.047(3) -0.031(3) 0.017(2) -0.012(2)
C35 0.069(3) 0.069(4) 0.070(4) -0.044(3) 0.044(3) -0.033(3)
C36 0.096(4) 0.044(3) 0.061(3) -0.019(2) 0.051(3) -0.024(3)
C37 0.080(3) 0.033(2) 0.047(2) -0.0054(19) 0.038(2) -0.010(2)
C38 0.040(2) 0.0293(19) 0.041(2) -0.0009(16) 0.0187(17) 0.0012(15)
C39 0.040(2) 0.042(2) 0.040(2) -0.0031(17) 0.0215(17) 0.0023(17)
C40 0.039(2) 0.052(3) 0.039(2) 0.0053(18) 0.0225(17) -0.0022(18)
C41 0.038(2) 0.040(2) 0.043(2) 0.0066(17) 0.0197(18) -0.0035(17)
C42 0.037(2) 0.031(2) 0.037(2) 0.0006(15) 0.0169(17) -0.0028(14)
N8 0.069(3) 0.047(2) 0.050(2) 0.0061(18) 0.031(2) 0.009(2)
C43 0.053(3) 0.039(2) 0.052(3) -0.002(2) 0.019(2) -0.0019(19)
C44 0.063(3) 0.045(3) 0.064(3) -0.008(2) 0.034(3) -0.020(2)
C45 0.068(3) 0.042(3) 0.050(3) 0.002(2) 0.018(2) -0.021(2)
C46 0.055(3) 0.037(2) 0.051(3) -0.004(2) 0.013(2) -0.002(2)
C47 0.063(3) 0.046(3) 0.059(3) -0.002(2) 0.036(2) 0.004(2)
C48 0.050(2) 0.044(3) 0.055(3) 0.001(2) 0.024(2) 0.0051(19)
C49 0.057(3) 0.075(4) 0.063(3) 0.001(3) 0.030(3) -0.001(3)
C50 0.051(3) 0.118(6) 0.060(3) -0.013(4) 0.025(3) 0.016(3)

loop_
_atom_type_symbol
_atom_type_description
_atom_type_scat_dispersion_real
_atom_type_scat_dispersion_imag
_atom_type_scat_source
C C 0.0181 0.0091 'International Tables Vol C Tables 4.2.6.8 and 6.1.1.4'
H H 0.0000 0.0000 'International Tables Vol C Tables 4.2.6.8 and 6.1.1.4'
N N 0.0311 0.0180 'International Tables Vol C Tables 4.2.6.8 and 6.1.1.4'
O O 0.0492 0.0322 'International Tables Vol C Tables 4.2.6.8 and 6.1.1.4'
Fe Fe -1.1336 3.1974 'International Tables Vol C Tables 4.2.6.8 and 6.1.1.4'
U U -4.3638 13.4090 'International Tables Vol C Tables 4.2.6.8 and 6.1.1.4'

loop_
_exptl_crystal_face_index_h
_exptl_crystal_face_index_k
_exptl_crystal_face_index_l
_exptl_crystal_face_perp_dist
-6 -5 11 0.1093
2 -8 5 0.1039
11 -3 -9 0.0992
-1 7 -6 0.1213
-11 3 8 0.0726
-3 -9 4 0.1182
10 -1 2 0.0469
3 9 -3 0.1242
-10 0 -1 0.0565
5 -5 -11 0.1099
2 4 9 0.0809
-7 6 10 0.0771
-4 0 13 0.0883
-12 2 5 0.0579
-12 -2 8 0.0887
-7 -2 -6 0.0758
-7 -5 -4 0.0934

loop_
_geom_angle_atom_site_label_1
_geom_angle_atom_site_label_2
_geom_angle_atom_site_label_3
_geom_angle
_geom_angle_site_symmetry_1
_geom_angle_site_symmetry_3
O3 U1 O4 177.12(12) . .
O3 U1 O1 93.24(12) . .
O4 U1 O1 89.59(11) . .
O3 U1 O2 94.43(12) . .
O4 U1 O2 86.06(10) . .
O1 U1 O2 89.60(9) . .
O3 U1 N1 77.65(14) . .
O4 U1 N1 102.86(13) . .
O1 U1 N1 71.10(11) . .
O2 U1 N1 158.43(11) . .
O3 U1 N3 80.96(12) . .
O4 U1 N3 96.54(10) . .
O1 U1 N3 159.32(10) . .
O2 U1 N3 71.23(10) . .
N1 U1 N3 126.02(11) . .
O3 U1 N2 94.27(12) . .
O4 U1 N2 83.41(10) . .
O1 U1 N2 133.45(10) . .
O2 U1 N2 135.31(10) . .
N1 U1 N2 65.89(11) . .
N3 U1 N2 67.06(10) . .
O4 Fe1 O5 177.97(12) . .
O4 Fe1 N4 93.42(11) . .
O5 Fe1 N4 85.79(12) . .
O4 Fe1 N5 90.03(11) . .
O5 Fe1 N5 91.80(12) . .
N4 Fe1 N5 88.01(12) . .
O4 Fe1 N6 91.79(12) . .
O5 Fe1 N6 89.11(13) . .
N4 Fe1 N6 173.73(13) . .
N5 Fe1 N6 88.52(13) . .
O4 Fe1 N7 89.36(11) . .
O5 Fe1 N7 88.85(12) . .
N4 Fe1 N7 94.72(12) . .
N5 Fe1 N7 177.24(12) . .
N6 Fe1 N7 88.81(12) . .
C1 O1 U1 144.0(3) . .
C18 O2 U1 137.9(2) . .
U1 O4 Fe1 173.47(15) . .
C27 O5 Fe1 133.2(3) . .
C7 N1 C8 117.6(4) . .
C7 N1 U1 130.7(3) . .
C8 N1 U1 108.9(3) . .
C10 N2 C19 109.8(3) . .
C10 N2 C9 109.0(3) . .
C19 N2 C9 110.4(3) . .
C10 N2 U1 104.5(2) . .
C19 N2 U1 111.3(2) . .
C9 N2 U1 111.7(2) . .
C12 N3 C11 115.9(3) . .
C12 N3 U1 125.0(3) . .
C11 N3 U1 116.8(2) . .
C21 N4 C20 116.9(3) . .
C21 N4 Fe1 127.5(3) . .
C20 N4 Fe1 114.8(2) . .
C28 N5 C32 117.2(3) . .
C28 N5 Fe1 121.2(3) . .
C32 N5 Fe1 121.5(3) . .
C33 N6 C37 116.9(4) . .
C33 N6 Fe1 119.1(3) . .
C37 N6 Fe1 123.9(3) . .
C38 N7 C42 117.4(4) . .
C38 N7 Fe1 121.3(3) . .
C42 N7 Fe1 121.3(3) . .
O1 C1 C2 119.4(4) . .
O1 C1 C6 122.9(4) . .
C2 C1 C6 117.7(4) . .
C3 C2 C1 121.2(4) . .
C3 C2 H2 119.4 . .
C1 C2 H2 119.4 . .
C4 C3 C2 121.1(4) . .
C4 C3 H3 119.4 . .
C2 C3 H3 119.4 . .
C5 C4 C3 118.9(4) . .
C5 C4 H4 120.6 . .
C3 C4 H4 120.6 . .
C4 C5 C6 122.1(5) . .
C4 C5 H5 118.9 . .
C6 C5 H5 118.9 . .
C5 C6 C1 118.9(4) . .
C5 C6 C7 117.2(4) . .
C1 C6 C7 123.8(4) . .
N1 C7 C6 127.0(4) . .
N1 C7 H7 116.5 . .
C6 C7 H7 116.5 . .
C9 C8 N1 109.8(4) . .
C9 C8 H8A 109.7 . .
N1 C8 H8A 109.7 . .
C9 C8 H8B 109.7 . .
N1 C8 H8B 109.7 . .
H8A C8 H8B 108.2 . .
C8 C9 N2 113.4(4) . .
C8 C9 H9A 108.9 . .
N2 C9 H9A 108.9 . .
C8 C9 H9B 108.9 . .
N2 C9 H9B 108.9 . .
H9A C9 H9B 107.7 . .
N2 C10 C11 113.5(3) . .
N2 C10 H10A 108.9 . .
C11 C10 H10A 108.9 . .
N2 C10 H10B 108.9 . .
C11 C10 H10B 108.9 . .
H10A C10 H10B 107.7 . .
N3 C11 C10 111.5(3) . .
N3 C11 H11A 109.3 . .
C10 C11 H11A 109.3 . .
N3 C11 H11B 109.3 . .
C10 C11 H11B 109.3 . .
H11A C11 H11B 108.0 . .
N3 C12 C13 128.1(4) . .
N3 C12 H12 116.0 . .
C13 C12 H12 116.0 . .
C14 C13 C18 119.3(4) . .
C14 C13 C12 117.1(4) . .
C18 C13 C12 123.5(3) . .
C15 C14 C13 122.3(4) . .
C15 C14 H14 118.9 . .
C13 C14 H14 118.9 . .
C14 C15 C16 118.3(4) . .
C14 C15 H15 120.8 . .
C16 C15 H15 120.8 . .
C17 C16 C15 120.9(4) . .
C17 C16 H16 119.5 . .
C15 C16 H16 119.5 . .
C16 C17 C18 121.6(4) . .
C16 C17 H17 119.2 . .
C18 C17 H17 119.2 . .
O2 C18 C17 119.7(4) . .
O2 C18 C13 122.9(3) . .
C17 C18 C13 117.4(3) . .
N2 C19 C20 113.5(3) . .
N2 C19 H19A 108.9 . .
C20 C19 H19A 108.9 . .
N2 C19 H19B 108.9 . .
C20 C19 H19B 108.9 . .
H19A C19 H19B 107.7 . .
N4 C20 C19 110.5(3) . .
N4 C20 H20A 109.5 . .
C19 C20 H20A 109.5 . .
N4 C20 H20B 109.5 . .
C19 C20 H20B 109.5 . .
H20A C20 H20B 108.1 . .
N4 C21 C22 126.3(4) . .
N4 C21 H21 116.9 . .
C22 C21 H21 116.9 . .
C23 C22 C27 119.9(4) . .
C23 C22 C21 117.0(4) . .
C27 C22 C21 123.1(4) . .
C24 C23 C22 122.0(5) . .
C24 C23 H23 119.0 . .
C22 C23 H23 119.0 . .
C23 C24 C25 118.9(4) . .
C23 C24 H24 120.6 . .
C25 C24 H24 120.6 . .
C24 C25 C26 121.0(5) . .
C24 C25 H25 119.5 . .
C26 C25 H25 119.5 . .
C25 C26 C27 122.0(5) . .
C25 C26 H26 119.0 . .
C27 C26 H26 119.0 . .
O5 C27 C26 119.9(4) . .
O5 C27 C22 123.9(4) . .
C26 C27 C22 116.2(4) . .
N5 C28 C29 122.9(4) . .
N5 C28 H28 118.6 . .
C29 C28 H28 118.6 . .
C30 C29 C28 119.1(4) . .
C30 C29 H29 120.5 . .
C28 C29 H29 120.5 . .
C31 C30 C29 118.8(4) . .
C31 C30 H30 120.6 . .
C29 C30 H30 120.6 . .
C30 C31 C32 119.6(4) . .
C30 C31 H31 120.2 . .
C32 C31 H31 120.2 . .
N5 C32 C31 122.4(4) . .
N5 C32 H32 118.8 . .
C31 C32 H32 118.8 . .
N6 C33 C34 123.1(5) . .
N6 C33 H33 118.4 . .
C34 C33 H33 118.4 . .
C35 C34 C33 118.8(5) . .
C35 C34 H34 120.6 . .
C33 C34 H34 120.6 . .
C36 C35 C34 118.7(5) . .
C36 C35 H35 120.7 . .
C34 C35 H35 120.7 . .
C37 C36 C35 118.7(6) . .
C37 C36 H36 120.6 . .
C35 C36 H36 120.6 . .
N6 C37 C36 123.8(5) . .
N6 C37 H37 118.1 . .
C36 C37 H37 118.1 . .
N7 C38 C39 123.3(4) . .
N7 C38 H38 118.3 . .
C39 C38 H38 118.3 . .
C38 C39 C40 118.9(4) . .
C38 C39 H39 120.6 . .
C40 C39 H39 120.6 . .
C41 C40 C39 118.5(4) . .
C41 C40 H40 120.8 . .
C39 C40 H40 120.8 . .
C40 C41 C42 119.1(4) . .
C40 C41 H41 120.4 . .
C42 C41 H41 120.4 . .
N7 C42 C41 122.8(4) . .
N7 C42 H42 118.6 . .
C41 C42 H42 118.6 . .
C47 N8 C43 116.3(4) . .
N8 C43 C44 123.6(5) . .
N8 C43 H43 118.2 . .
C44 C43 H43 118.2 . .
C43 C44 C45 118.7(5) . .
C43 C44 H44 120.7 . .
C45 C44 H44 120.7 . .
C46 C45 C44 118.9(5) . .
C46 C45 H45 120.6 . .
C44 C45 H45 120.6 . .
C45 C46 C47 117.7(5) . .
C45 C46 H46 121.1 . .
C47 C46 H46 121.1 . .
N8 C47 C46 124.8(5) . .
N8 C47 H47 117.6 . .
C46 C47 H47 117.6 . .
C49 C48 C48 113.4(6) . 3_656
C49 C48 H48A 108.9 . .
C48 C48 H48A 108.9 3_656 .
C49 C48 H48B 108.9 . .
C48 C48 H48B 108.9 3_656 .
H48A C48 H48B 107.7 . .
C48 C49 C50 112.3(5) . .
C48 C49 H49A 109.1 . .
C50 C49 H49A 109.1 . .
C48 C49 H49B 109.1 . .
C50 C49 H49B 109.1 . .
H49A C49 H49B 107.9 . .
C49 C50 H50A 109.5 . .
C49 C50 H50B 109.5 . .
H50A C50 H50B 109.5 . .
C49 C50 H50C 109.5 . .
H50A C50 H50C 109.5 . .
H50B C50 H50C 109.5 . .

loop_
_geom_bond_atom_site_label_1
_geom_bond_atom_site_label_2
_geom_bond_distance
_geom_bond_site_symmetry_2
U1 O3 1.837(3) .
U1 O4 1.930(2) .
U1 O1 2.300(3) .
U1 O2 2.301(3) .
U1 N1 2.595(4) .
U1 N3 2.598(3) .
U1 N2 2.715(3) .
Fe1 O4 2.018(3) .
Fe1 O5 2.023(3) .
Fe1 N4 2.147(3) .
Fe1 N5 2.234(3) .
Fe1 N6 2.242(3) .
Fe1 N7 2.250(3) .
O1 C1 1.297(5) .
O2 C18 1.309(4) .
O5 C27 1.299(5) .
N1 C7 1.272(6) .
N1 C8 1.492(6) .
N2 C10 1.482(5) .
N2 C19 1.482(5) .
N2 C9 1.503(5) .
N3 C12 1.286(5) .
N3 C11 1.467(5) .
N4 C21 1.275(5) .
N4 C20 1.470(5) .
N5 C28 1.350(5) .
N5 C32 1.351(5) .
N6 C33 1.339(6) .
N6 C37 1.342(6) .
N7 C38 1.343(5) .
N7 C42 1.345(5) .
C1 C2 1.412(6) .
C1 C6 1.424(6) .
C2 C3 1.386(6) .
C2 H2 0.9500 .
C3 C4 1.384(8) .
C3 H3 0.9500 .
C4 C5 1.374(7) .
C4 H4 0.9500 .
C5 C6 1.411(6) .
C5 H5 0.9500 .
C6 C7 1.460(6) .
C7 H7 0.9500 .
C8 C9 1.468(6) .
C8 H8A 0.9900 .
C8 H8B 0.9900 .
C9 H9A 0.9900 .
C9 H9B 0.9900 .
C10 C11 1.515(6) .
C10 H10A 0.9900 .
C10 H10B 0.9900 .
C11 H11A 0.9900 .
C11 H11B 0.9900 .
C12 C13 1.455(6) .
C12 H12 0.9500 .
C13 C14 1.404(5) .
C13 C18 1.424(5) .
C14 C15 1.377(6) .
C14 H14 0.9500 .
C15 C16 1.400(6) .
C15 H15 0.9500 .
C16 C17 1.376(6) .
C16 H16 0.9500 .
C17 C18 1.413(6) .
C17 H17 0.9500 .
C19 C20 1.528(5) .
C19 H19A 0.9900 .
C19 H19B 0.9900 .
C20 H20A 0.9900 .
C20 H20B 0.9900 .
C21 C22 1.460(6) .
C21 H21 0.9500 .
C22 C23 1.410(6) .
C22 C27 1.426(6) .
C23 C24 1.373(7) .
C23 H23 0.9500 .
C24 C25 1.382(9) .
C24 H24 0.9500 .
C25 C26 1.384(7) .
C25 H25 0.9500 .
C26 C27 1.423(6) .
C26 H26 0.9500 .
C28 C29 1.386(6) .
C28 H28 0.9500 .
C29 C30 1.378(6) .
C29 H29 0.9500 .
C30 C31 1.372(7) .
C30 H30 0.9500 .
C31 C32 1.387(6) .
C31 H31 0.9500 .
C32 H32 0.9500 .
C33 C34 1.385(7) .
C33 H33 0.9500 .
C34 C35 1.382(9) .
C34 H34 0.9500 .
C35 C36 1.381(9) .
C35 H35 0.9500 .
C36 C37 1.373(7) .
C36 H36 0.9500 .
C37 H37 0.9500 .
C38 C39 1.381(6) .
C38 H38 0.9500 .
C39 C40 1.388(7) .
C39 H39 0.9500 .
C40 C41 1.384(7) .
C40 H40 0.9500 .
C41 C42 1.387(6) .
C41 H41 0.9500 .
C42 H42 0.9500 .
N8 C47 1.330(7) .
N8 C43 1.331(7) .
C43 C44 1.380(7) .
C43 H43 0.9500 .
C44 C45 1.382(8) .
C44 H44 0.9500 .
C45 C46 1.375(8) .
C45 H45 0.9500 .
C46 C47 1.384(7) .
C46 H46 0.9500 .
C47 H47 0.9500 .
C48 C49 1.513(8) .
C48 C48 1.517(10) 3_656
C48 H48A 0.9900 .
C48 H48B 0.9900 .
C49 C50 1.528(8) .
C49 H49A 0.9900 .
C49 H49B 0.9900 .
C50 H50A 0.9800 .
C50 H50B 0.9800 .
C50 H50C 0.9800 .

loop_
_geom_torsion_atom_site_label_1
_geom_torsion_atom_site_label_2
_geom_torsion_atom_site_label_3
_geom_torsion_atom_site_label_4
_geom_torsion
_geom_torsion_site_symmetry_1
U1 O1 C1 C2 177.8(3) .
U1 O1 C1 C6 -2.4(7) .
O1 C1 C2 C3 -179.8(4) .
C6 C1 C2 C3 0.3(6) .
C1 C2 C3 C4 -0.1(7) .
C2 C3 C4 C5 -0.8(8) .
C3 C4 C5 C6 1.4(8) .
C4 C5 C6 C1 -1.1(7) .
C4 C5 C6 C7 -178.7(5) .
O1 C1 C6 C5 -179.6(4) .
C2 C1 C6 C5 0.3(6) .
O1 C1 C6 C7 -2.2(6) .
C2 C1 C6 C7 177.7(4) .
C8 N1 C7 C6 -168.7(4) .
U1 N1 C7 C6 -9.7(8) .
C5 C6 C7 N1 -174.2(5) .
C1 C6 C7 N1 8.4(8) .
C7 N1 C8 C9 -135.8(5) .
U1 N1 C8 C9 60.9(4) .
N1 C8 C9 N2 -56.6(5) .
C10 N2 C9 C8 -91.8(4) .
C19 N2 C9 C8 147.5(4) .
U1 N2 C9 C8 23.2(4) .
C19 N2 C10 C11 -63.9(4) .
C9 N2 C10 C11 175.1(3) .
U1 N2 C10 C11 55.6(3) .
C12 N3 C11 C10 -140.5(4) .
U1 N3 C11 C10 23.4(4) .
N2 C10 C11 N3 -56.0(4) .
C11 N3 C12 C13 -174.2(4) .
U1 N3 C12 C13 23.4(6) .
N3 C12 C13 C14 178.5(4) .
N3 C12 C13 C18 2.4(6) .
C18 C13 C14 C15 1.5(6) .
C12 C13 C14 C15 -174.9(4) .
C13 C14 C15 C16 1.9(6) .
C14 C15 C16 C17 -2.8(6) .
C15 C16 C17 C18 0.3(6) .
U1 O2 C18 C17 156.3(3) .
U1 O2 C18 C13 -26.2(6) .
C16 C17 C18 O2 -179.3(4) .
C16 C17 C18 C13 3.1(6) .
C14 C13 C18 O2 178.6(3) .
C12 C13 C18 O2 -5.3(6) .
C14 C13 C18 C17 -3.9(5) .
C12 C13 C18 C17 172.2(3) .
C10 N2 C19 C20 -174.8(3) .
C9 N2 C19 C20 -54.6(4) .
U1 N2 C19 C20 70.0(3) .
C21 N4 C20 C19 -108.7(4) .
Fe1 N4 C20 C19 80.8(3) .
N2 C19 C20 N4 -140.3(3) .
C20 N4 C21 C22 -176.3(4) .
Fe1 N4 C21 C22 -7.3(6) .
N4 C21 C22 C23 -175.6(4) .
N4 C21 C22 C27 7.2(7) .
C27 C22 C23 C24 0.6(7) .
C21 C22 C23 C24 -176.7(4) .
C22 C23 C24 C25 0.5(8) .
C23 C24 C25 C26 -1.2(8) .
C24 C25 C26 C27 0.7(8) .
Fe1 O5 C27 C26 179.5(3) .
Fe1 O5 C27 C22 -2.3(6) .
C25 C26 C27 O5 178.6(4) .
C25 C26 C27 C22 0.4(7) .
C23 C22 C27 O5 -179.2(4) .
C21 C22 C27 O5 -2.1(6) .
C23 C22 C27 C26 -1.0(6) .
C21 C22 C27 C26 176.1(4) .
C32 N5 C28 C29 1.0(6) .
Fe1 N5 C28 C29 -175.7(3) .
N5 C28 C29 C30 0.6(6) .
C28 C29 C30 C31 -1.2(6) .
C29 C30 C31 C32 0.2(6) .
C28 N5 C32 C31 -1.9(6) .
Fe1 N5 C32 C31 174.7(3) .
C30 C31 C32 N5 1.4(6) .
C37 N6 C33 C34 0.1(7) .
Fe1 N6 C33 C34 179.5(4) .
N6 C33 C34 C35 -0.7(8) .
C33 C34 C35 C36 1.1(9) .
C34 C35 C36 C37 -1.0(8) .
C33 N6 C37 C36 0.1(7) .
Fe1 N6 C37 C36 -179.3(4) .
C35 C36 C37 N6 0.4(8) .
C42 N7 C38 C39 0.1(6) .
Fe1 N7 C38 C39 -179.0(3) .
N7 C38 C39 C40 0.3(6) .
C38 C39 C40 C41 -0.9(6) .
C39 C40 C41 C42 1.2(7) .
C38 N7 C42 C41 0.2(6) .
Fe1 N7 C42 C41 179.3(3) .
C40 C41 C42 N7 -0.8(7) .
C47 N8 C43 C44 1.1(8) .
N8 C43 C44 C45 -1.0(8) .
C43 C44 C45 C46 -0.3(8) .
C44 C45 C46 C47 1.4(8) .
C43 N8 C47 C46 0.1(8) .
C45 C46 C47 N8 -1.3(8) .
C48 C48 C49 C50 176.7(5) 3_656
